data_7703344
loop_
_publ_author_name
'Ohno, Keiji'
'Komuro, Masaya'
'Sugaya, Tomoaki'
'Nagasawa, Akira'
'Fujihara, Takashi'

_publ_section_title
;
 Luminescence of mononuclear Pt(ii) complexes with glycolate: external
 stimuli-induced excimer emission changes to oligomer emissions.
;
_journal_issue 6
_journal_name_full 'Dalton transactions (Cambridge, England : 2003)'
_journal_page_first 1873
_journal_page_last 1882
_journal_paper_doi 10.1039/c9dt03996a
_journal_volume 49
_journal_year 2020
_chemical_formula_sum 'C12 H16 N2 O6 Pt'
_chemical_formula_weight 479.36
_space_group_crystal_system monoclinic
_space_group_IT_number 14
_space_group_name_Hall '-P 2ybc'
_space_group_name_H-M_alt 'P 1 21/c 1'
_atom_sites_solution_hydrogens mixed
_audit_creation_method SHELXL-2016/6
_audit_update_record
;
2019-04-23 deposited with the CCDC.	2020-01-07 downloaded from the CCDC.
;
_cell_angle_alpha 90
_cell_angle_beta 95.5960(10)
_cell_angle_gamma 90
_cell_formula_units_Z 4
_cell_length_a 10.2865(12)
_cell_length_b 19.567(2)
_cell_length_c 7.0413(8)
_cell_measurement_reflns_used 6601
_cell_measurement_temperature 200(2)
_cell_measurement_theta_max 27.68
_cell_measurement_theta_min 2.25
_cell_volume 1410.5(3)
_computing_cell_refinement 'Bruker SAINT (Bruker 2014)'
_computing_data_collection 'Bruker APEX2 (Bruker 2014)'
_computing_data_reduction 'Bruker SAINT and XPREP (Bruker 2014)'
_computing_molecular_graphics 'ORTEP-3 for Windows (Farrugia, 2012)'
_computing_publication_material 'XCIF (Bruker, 2014)'
_computing_structure_refinement 'SHELXL-2016/6 (Sheldrick, 2016)'
_diffrn_ambient_temperature 200(2)
_diffrn_measured_fraction_theta_full 0.998
_diffrn_measured_fraction_theta_max 0.998
_diffrn_measurement_device_type 'Bruker APEXII CCD area-detector'
_diffrn_measurement_method '\f and \w'
_diffrn_radiation_monochromator 'Bruker Helios multilayer confocal mirror'
_diffrn_radiation_source 'Bruker TXS fine-focus rotating anode'
_diffrn_radiation_type MoK\a
_diffrn_radiation_wavelength 0.71073
_diffrn_reflns_av_R_equivalents 0.0335
_diffrn_reflns_av_unetI/netI 0.0253
_diffrn_reflns_Laue_measured_fraction_full 0.998
_diffrn_reflns_Laue_measured_fraction_max 0.998
_diffrn_reflns_limit_h_max 13
_diffrn_reflns_limit_h_min -13
_diffrn_reflns_limit_k_max 24
_diffrn_reflns_limit_k_min -24
_diffrn_reflns_limit_l_max 8
_diffrn_reflns_limit_l_min -8
_diffrn_reflns_number 15240
_diffrn_reflns_point_group_measured_fraction_full 0.998
_diffrn_reflns_point_group_measured_fraction_max 0.998
_diffrn_reflns_theta_full 25.242
_diffrn_reflns_theta_max 26.732
_diffrn_reflns_theta_min 1.989
_exptl_absorpt_coefficient_mu 9.977
_exptl_absorpt_correction_type multi-scan
_exptl_absorpt_process_details 'SADABS-2014/2 - Bruker 2014'
_exptl_crystal_colour yellow
_exptl_crystal_density_diffrn 2.257
_exptl_crystal_description needle
_exptl_crystal_F_000 912
_exptl_crystal_size_max 0.11
_exptl_crystal_size_mid 0.03
_exptl_crystal_size_min 0.02
_exptl_transmission_factor_max 0.837
_exptl_transmission_factor_min 0.67493
_refine_diff_density_max 1.192
_refine_diff_density_min -0.408
_refine_diff_density_rms 0.106
_refine_ls_extinction_method none
_refine_ls_goodness_of_fit_ref 0.850
_refine_ls_hydrogen_treatment mixed
_refine_ls_matrix_type full
_refine_ls_number_parameters 214
_refine_ls_number_reflns 2981
_refine_ls_number_restraints 10
_refine_ls_restrained_S_all 0.849
_refine_ls_R_factor_all 0.0322
_refine_ls_R_factor_gt 0.0216
_refine_ls_shift/su_max 0.009
_refine_ls_shift/su_mean 0.000
_refine_ls_structure_factor_coef Fsqd
_refine_ls_weighting_details 'w=1/[\s^2^(Fo^2^)+(0.0271P)^2^+3.9322P] where P=(Fo^2^+2Fc^2^)/3'
_refine_ls_weighting_scheme calc
_refine_ls_wR_factor_gt 0.0451
_refine_ls_wR_factor_ref 0.0493
_reflns_Friedel_coverage 0.000
_reflns_number_gt 2464
_reflns_number_total 2981
_reflns_threshold_expression 'I > 2\s(I)'
_cod_data_source_file c9dt03996a2.cif
_cod_data_source_block fuji_kmr_Ptbpyla_01a
_cod_depositor_comments 'Adding full bibliography for 7703344--7703345.cif.'
_cod_original_sg_symbol_H-M 'P 21/c'
_cod_database_code 7703344
_shelx_shelxl_version_number 2016/6
_shelx_space_group_comment
;
The symmetry employed for this shelxl refinement is uniquely defined
by the following loop, which should always be used as a source of
symmetry information in preference to the above space-group names.
They are only intended as comments.
;

loop_
_space_group_symop_operation_xyz
'x, y, z'
'-x, y+1/2, -z+1/2'
'-x, -y, -z'
'x, -y-1/2, z-1/2'

loop_
_atom_site_label
_atom_site_type_symbol
_atom_site_fract_x
_atom_site_fract_y
_atom_site_fract_z
_atom_site_U_iso_or_equiv
_atom_site_adp_type
_atom_site_occupancy
_atom_site_site_symmetry_order
_atom_site_calc_flag
_atom_site_refinement_flags_posn
_atom_site_refinement_flags_adp
C1 C 0.3336(5) 0.1455(2) 0.4590(6) 0.0404(11) Uani 1 1 d . .
H1 H 0.419697 0.128836 0.490799 0.048 Uiso 1 1 calc R U
C2 C 0.2322(6) 0.0998(3) 0.4222(7) 0.0480(13) Uani 1 1 d . .
H2 H 0.248634 0.052011 0.428964 0.058 Uiso 1 1 calc R U
C3 C 0.1080(5) 0.1234(3) 0.3758(7) 0.0491(13) Uani 1 1 d . .
H3 H 0.037788 0.092065 0.351380 0.059 Uiso 1 1 calc R U
C4 C 0.0850(5) 0.1926(3) 0.3646(7) 0.0404(11) Uani 1 1 d . .
H4 H -0.000584 0.209588 0.330715 0.048 Uiso 1 1 calc R U
C5 C 0.1892(4) 0.2369(2) 0.4038(6) 0.0295(9) Uani 1 1 d . .
C6 C 0.1792(4) 0.3120(2) 0.4003(6) 0.0289(9) Uani 1 1 d . .
C7 C 0.0658(4) 0.3487(3) 0.3544(6) 0.0389(10) Uani 1 1 d . .
H7 H -0.014371 0.325746 0.319592 0.047 Uiso 1 1 calc R U
C8 C 0.0705(5) 0.4196(3) 0.3598(7) 0.0424(11) Uani 1 1 d . .
H8 H -0.006125 0.445871 0.327219 0.051 Uiso 1 1 calc R U
C9 C 0.1872(5) 0.4512(2) 0.4126(7) 0.0397(11) Uani 1 1 d . .
H9 H 0.191643 0.499601 0.419106 0.048 Uiso 1 1 calc R U
C10 C 0.2979(4) 0.4128(2) 0.4563(6) 0.0337(9) Uani 1 1 d . .
H10 H 0.378271 0.435341 0.492289 0.040 Uiso 1 1 calc R U
C11 C 0.7133(4) 0.3270(3) 0.5661(7) 0.0432(12) Uani 1 1 d . .
H11A H 0.758010 0.343700 0.688154 0.052 Uiso 1 1 calc R U
H11B H 0.763825 0.343236 0.462222 0.052 Uiso 1 1 calc R U
C12 C 0.7149(4) 0.2506(3) 0.5676(7) 0.0390(10) Uani 1 1 d . .
H1S H 0.651(6) 0.443(3) 0.200(8) 0.14(4) Uiso 1 1 d D .
H2S H 0.585(5) 0.422(2) 0.352(6) 0.057(17) Uiso 1 1 d D .
H3S H 0.583(5) 0.423(2) 0.731(5) 0.066(19) Uiso 1 1 d D .
H4S H 0.535(4) 0.4821(18) 0.806(7) 0.061(17) Uiso 1 1 d D .
H5S H 0.821(5) 0.1193(9) 0.552(8) 0.066(19) Uiso 1 1 d D .
H6S H 0.755(2) 0.065(2) 0.459(3) 0.059(17) Uiso 1 1 d D .
N1 N 0.3123(3) 0.21315(18) 0.4506(5) 0.0316(8) Uani 1 1 d . .
N2 N 0.2954(3) 0.34439(18) 0.4496(4) 0.0269(7) Uani 1 1 d . .
O1 O 0.5865(3) 0.35612(16) 0.5407(5) 0.0397(7) Uani 1 1 d . .
O2 O 0.6032(3) 0.21974(15) 0.5377(5) 0.0390(7) Uani 1 1 d . .
O3 O 0.8199(3) 0.21928(18) 0.5951(5) 0.0520(9) Uani 1 1 d . .
O1S O 0.5906(5) 0.45290(19) 0.2680(7) 0.0641(11) Uani 1 1 d D .
O2S O 0.5912(4) 0.4503(2) 0.8256(6) 0.0638(11) Uani 1 1 d D .
O3S O 0.8230(5) 0.0770(2) 0.5290(9) 0.105(2) Uani 1 1 d D .
Pt1 Pt 0.45042(2) 0.28363(2) 0.49665(2) 0.02873(6) Uani 1 1 d . .

loop_
_atom_site_aniso_label
_atom_site_aniso_U_11
_atom_site_aniso_U_22
_atom_site_aniso_U_33
_atom_site_aniso_U_23
_atom_site_aniso_U_13
_atom_site_aniso_U_12
C1 0.051(3) 0.030(2) 0.040(3) 0.003(2) 0.008(2) 0.008(2)
C2 0.072(4) 0.029(3) 0.045(3) 0.001(2) 0.016(3) 0.001(2)
C3 0.055(3) 0.042(3) 0.051(3) -0.005(2) 0.013(2) -0.015(2)
C4 0.039(3) 0.045(3) 0.039(3) -0.004(2) 0.009(2) -0.007(2)
C5 0.029(2) 0.034(2) 0.027(2) -0.0024(17) 0.0056(16) 0.0002(17)
C6 0.028(2) 0.037(2) 0.021(2) -0.0027(17) 0.0043(16) -0.0007(18)
C7 0.024(2) 0.051(3) 0.040(2) -0.004(2) -0.0027(17) 0.003(2)
C8 0.039(3) 0.045(3) 0.042(3) -0.001(2) -0.001(2) 0.016(2)
C9 0.043(3) 0.033(2) 0.043(3) -0.001(2) 0.003(2) 0.007(2)
C10 0.032(2) 0.029(2) 0.041(2) -0.0029(19) 0.0045(18) 0.0023(18)
C11 0.025(2) 0.050(3) 0.053(3) -0.005(2) -0.001(2) 0.006(2)
C12 0.029(2) 0.050(3) 0.036(3) -0.004(2) -0.0032(18) 0.010(2)
N1 0.0358(19) 0.0342(19) 0.0252(18) 0.0004(15) 0.0057(14) 0.0022(16)
N2 0.0261(17) 0.0320(19) 0.0229(17) -0.0011(14) 0.0033(13) 0.0054(14)
O1 0.0272(15) 0.0365(18) 0.054(2) -0.0027(15) -0.0005(13) 0.0051(13)
O2 0.0322(16) 0.0349(17) 0.0492(19) -0.0012(15) 0.0002(13) 0.0106(14)
O3 0.0353(18) 0.056(2) 0.063(2) -0.0047(18) -0.0066(16) 0.0160(16)
O1S 0.077(3) 0.039(2) 0.080(3) 0.013(2) 0.025(2) 0.015(2)
O2S 0.068(3) 0.042(2) 0.076(3) -0.016(2) -0.019(2) 0.015(2)
O3S 0.105(4) 0.043(3) 0.151(5) 0.013(3) -0.072(4) -0.014(3)
Pt1 0.02497(9) 0.03080(9) 0.03021(9) -0.00052(7) 0.00160(6) 0.00557(7)

loop_
_atom_type_symbol
_atom_type_description
_atom_type_scat_dispersion_real
_atom_type_scat_dispersion_imag
_atom_type_scat_source
C C 0.0033 0.0016 'International Tables Vol C Tables 4.2.6.8 and 6.1.1.4'
H H 0.0000 0.0000 'International Tables Vol C Tables 4.2.6.8 and 6.1.1.4'
N N 0.0061 0.0033 'International Tables Vol C Tables 4.2.6.8 and 6.1.1.4'
O O 0.0106 0.0060 'International Tables Vol C Tables 4.2.6.8 and 6.1.1.4'
Pt Pt -1.7033 8.3905 'International Tables Vol C Tables 4.2.6.8 and 6.1.1.4'

loop_
_geom_angle_atom_site_label_1
_geom_angle_atom_site_label_2
_geom_angle_atom_site_label_3
_geom_angle
N1 C1 C2 121.0(4)
N1 C1 H1 119.5
C2 C1 H1 119.5
C3 C2 C1 119.8(5)
C3 C2 H2 120.1
C1 C2 H2 120.1
C2 C3 C4 119.8(5)
C2 C3 H3 120.1
C4 C3 H3 120.1
C3 C4 C5 118.7(5)
C3 C4 H4 120.7
C5 C4 H4 120.7
N1 C5 C4 121.2(4)
N1 C5 C6 114.1(4)
C4 C5 C6 124.7(4)
N2 C6 C7 121.0(4)
N2 C6 C5 113.6(4)
C7 C6 C5 125.4(4)
C6 C7 C8 119.2(4)
C6 C7 H7 120.4
C8 C7 H7 120.4
C9 C8 C7 119.0(4)
C9 C8 H8 120.5
C7 C8 H8 120.5
C8 C9 C10 120.0(4)
C8 C9 H9 120.0
C10 C9 H9 120.0
N2 C10 C9 121.8(4)
N2 C10 H10 119.1
C9 C10 H10 119.1
O1 C11 C12 114.3(4)
O1 C11 H11A 108.7
C12 C11 H11A 108.7
O1 C11 H11B 108.7
C12 C11 H11B 108.7
H11A C11 H11B 107.6
O3 C12 O2 122.7(5)
O3 C12 C11 120.3(4)
O2 C12 C11 117.1(4)
C1 N1 C5 119.5(4)
C1 N1 Pt1 124.6(3)
C5 N1 Pt1 115.9(3)
C10 N2 C6 119.0(4)
C10 N2 Pt1 125.4(3)
C6 N2 Pt1 115.6(3)
C11 O1 Pt1 110.9(3)
C12 O2 Pt1 113.7(3)
H1S O1S H2S 110.1(18)
H3S O2S H4S 108.8(17)
H5S O3S H6S 110.2(18)
N1 Pt1 N2 80.72(14)
N1 Pt1 O1 178.72(13)
N2 Pt1 O1 98.03(13)
N1 Pt1 O2 97.40(14)
N2 Pt1 O2 177.85(13)
O1 Pt1 O2 83.84(13)

loop_
_geom_bond_atom_site_label_1
_geom_bond_atom_site_label_2
_geom_bond_distance
C1 N1 1.343(5)
C1 C2 1.379(7)
C1 H1 0.9500
C2 C3 1.368(7)
C2 H2 0.9500
C3 C4 1.375(7)
C3 H3 0.9500
C4 C5 1.386(6)
C4 H4 0.9500
C5 N1 1.359(5)
C5 C6 1.472(6)
C6 N2 1.368(5)
C6 C7 1.381(6)
C7 C8 1.389(7)
C7 H7 0.9500
C8 C9 1.368(7)
C8 H8 0.9500
C9 C10 1.373(6)
C9 H9 0.9500
C10 N2 1.339(5)
C10 H10 0.9500
C11 O1 1.419(5)
C11 C12 1.495(7)
C11 H11A 0.9900
C11 H11B 0.9900
C12 O3 1.240(5)
C12 O2 1.297(6)
N1 Pt1 1.984(4)
N2 Pt1 1.991(3)
O1 Pt1 1.996(3)
O2 Pt1 2.007(3)
O1S H1S 0.845(10)
O1S H2S 0.847(10)
O2S H3S 0.853(10)
O2S H4S 0.849(10)
O3S H5S 0.844(10)
O3S H6S 0.847(10)
